data_4020529
loop_
_publ_author_name
'Youjun Yang'
'Jorge O. Escobedo'
'Alexander Wong'
'Corin M. Schowalter'
'Michael C. Touchy'
'Lijuan Jiao'
'William E. Crowe'
'Frank R. Fronczek'
'Robert M. Strongin'

_publ_section_title
;
 A Convenient Preparation of Xanthene Dyes
;
_journal_name_full 'Journal of Organic Chemistry'
_journal_page_first 6907
_journal_page_last 6912
_journal_paper_doi 10.1021/jo051002a
_journal_volume 70
_journal_year 2005
_chemical_formula_moiety 'C8 H8 Br Cl O2'
_chemical_formula_sum 'C8 H8 Br Cl O2'
_chemical_formula_weight 251.50
_space_group_IT_number 13
_symmetry_cell_setting monoclinic
_symmetry_space_group_name_Hall '-P 2yc'
_symmetry_space_group_name_H-M 'P 1 2/c 1'
_cell_angle_alpha 90
_cell_angle_beta 91.783(17)
_cell_angle_gamma 90
_cell_formula_units_Z 2
_cell_length_a 7.722(4)
_cell_length_b 7.949(3)
_cell_length_c 7.405(3)
_cell_measurement_temperature 105
_cell_volume 454.3(3)
_diffrn_ambient_temperature 105
_exptl_crystal_density_diffrn 1.839
_cod_depositor_comments
;
The following automatic conversions were performed:
'_symmetry_cell_setting' value 'Monoclinic' changed to 'monoclinic'
according to '/home/saulius/struct/CIF-dictionaries/cif_core.dic'
dictionary named 'cif_core.dic' version 2.4.1 from 2010-06-29.

Automatic conversion script
Id: cif_fix_enum 1527 2010-12-29 10:47:43Z saulius 
;
_cod_original_sg_symbol_H-M 'P 2/c'
_cod_database_code 4020529

loop_
_symmetry_equiv_pos_as_xyz
'x, y, z'
'-x, y, -z+1/2'
'-x, -y, -z'
'x, -y, z-1/2'

loop_
_atom_site_label
_atom_site_type_symbol
_atom_site_fract_x
_atom_site_fract_y
_atom_site_fract_z
_atom_site_U_iso_or_equiv
_atom_site_adp_type
_atom_site_occupancy
_atom_site_symmetry_multiplicity
_atom_site_calc_flag
_atom_site_refinement_flags
_atom_site_disorder_assembly
_atom_site_disorder_group
Br1 Br 0.30952(3) 0.08489(4) 0.44720(4) 0.02025(12) Uani 0.50 1 d P . .
Cl1 Cl 0.30952(3) 0.08489(4) 0.44720(4) 0.02025(12) Uani 0.50 1 d P . .
C3 C 0.1379(2) 0.3785(2) 0.3332(2) 0.0139(3) Uani 1 1 d . . .
C4 C 0.0000 0.4659(3) 0.2500 0.0138(5) Uani 1 2 d S . .
H4 H 0.0000 0.5854 0.2500 0.017 Uiso 1 2 d SR . .
C5 C 0.2934 0.6330(3) 0.3997 0.0183(4) Uani 1 1 d . . .
H5A H 0.2986 0.6641 0.2719 0.022 Uiso 1 1 d R . .
H5B H 0.3998 0.6696 0.4637 0.022 Uiso 1 1 d R . .
H5C H 0.1934 0.6876 0.4530 0.022 Uiso 1 1 d R . .
O1 O 0.27683(18) 0.45377(19) 0.41514(19) 0.0170(3) Uani 1 1 d . . .
C1 C 0.0000 0.1158(3) 0.2500 0.0154(5) Uani 1 2 d S . .
H1 H 0.0000 -0.0037 0.2500 0.019 Uiso 1 2 d SR . .
C2 C 0.1346(2) 0.2035(2) 0.3350(2) 0.0146(4) Uani 1 1 d . . .

loop_
_atom_site_aniso_label
_atom_site_aniso_U_11
_atom_site_aniso_U_22
_atom_site_aniso_U_33
_atom_site_aniso_U_23
_atom_site_aniso_U_13
_atom_site_aniso_U_12
Br1 0.01688(16) 0.01678(18) 0.02664(17) 0.00159(11) -0.00652(10) 0.00207(10)
Cl1 0.01688(16) 0.01678(18) 0.02664(17) 0.00159(11) -0.00652(10) 0.00207(10)
C3 0.0136(8) 0.0138(8) 0.0144(8) -0.0008(7) 0.0011(6) -0.0023(7)
C4 0.0151(11) 0.0093(11) 0.0172(11) 0.000 0.0020(9) 0.000
C5 0.0211(9) 0.0128(9) 0.0210(9) 0.003 -0.0013(7) -0.004
O1 0.0153(6) 0.0140(7) 0.0216(6) -0.0005(5) -0.0038(5) -0.0024(5)
C1 0.0165(12) 0.0102(12) 0.0196(12) 0.000 0.0014(9) 0.000
C2 0.0142(8) 0.0127(9) 0.0168(8) 0.0018(7) -0.0007(6) 0.0028(7)

loop_
_geom_bond_atom_site_label_1
_geom_bond_atom_site_label_2
_geom_bond_distance
_geom_bond_site_symmetry_2
_geom_bond_publ_flag
Br1 C2 1.8261(19) . ?
C3 O1 1.355(2) . ?
C3 C2 1.391(3) . ?
C3 C4 1.398(2) . ?
C4 C3 1.398(2) 2 ?
C4 H4 0.9500 . ?
C5 O1 1.435(2) . ?
C5 H5A 0.9801 . ?
C5 H5B 0.9800 . ?
C5 H5C 0.9801 . ?
C1 C2 1.386(2) 2 ?
C1 C2 1.386(2) . ?
C1 H1 0.9500 . ?
